data_4082053
loop_
_publ_author_name
'Ruiz-Botella, Sheila'
'Guisado-Barrios, Gregorio'
'Mata, Jos\'e A.'
'Peris, Eduardo'

_publ_section_title
;
 Coordination Singularities of a Bis(p-xylyl)bis(benzimidazolylidene)
 Ligand and the Bis-iridium and -rhodium-Related Complexes
;
_journal_issue 21
_journal_name_full Organometallics
_journal_page_first 6613
_journal_paper_doi 10.1021/om400950d
_journal_volume 32
_journal_year 2013
_chemical_formula_moiety 'C32 H25 Cl N4 O3 Rh2, C H2 Cl2'
_chemical_formula_sum 'C33 H27 Cl3 N4 O3 Rh2'
_chemical_formula_weight 839.76
_chemical_name_systematic
;
 ? 
;
_space_group_crystal_system triclinic
_space_group_IT_number 2
_space_group_name_Hall '-P 1'
_space_group_name_H-M_alt 'P -1'
_symmetry_space_group_name_Hall '-P 1'
_symmetry_space_group_name_H-M 'P -1'
_atom_sites_solution_hydrogens geom
_atom_sites_solution_primary direct
_atom_sites_solution_secondary difmap
_audit_creation_date 2013-09-23
_audit_creation_method
;
Olex2 1.2-alpha
(compiled 2013.09.17 svn.r2790 for OlexSys, GUI svn.r4601)
;
_cell_angle_alpha 87.0246(14)
_cell_angle_beta 89.5385(16)
_cell_angle_gamma 61.383(2)
_cell_formula_units_Z 2
_cell_length_a 9.3896(2)
_cell_length_b 9.56605(18)
_cell_length_c 19.5108(3)
_cell_measurement_temperature 293(2)
_cell_volume 1536.05(6)
_computing_molecular_graphics
;
O. V. Dolomanov, L. J. Bourhis, R. J. Gildea, J. A. K. Howard and H. Puschmann,
OLEX2: a complete structure solution, refinement and analysis program.
J. Appl. Cryst. (2009). 42, 339-341.
;
_computing_publication_material
;
O. V. Dolomanov, L. J. Bourhis, R. J. Gildea, J. A. K. Howard and H. Puschmann,
OLEX2: a complete structure solution, refinement and analysis program.
J. Appl. Cryst. (2009). 42, 339-341.
;
_computing_structure_refinement
;
SHELX, G.M. Sheldrick, Acta Cryst.
(2008). A64, 112-122
;
_computing_structure_solution 'SHELXS-97 (Sheldrick, 1990)'
_diffrn_ambient_temperature 293(2)
_diffrn_measured_fraction_theta_full 0.998
_diffrn_measured_fraction_theta_max 0.894
_diffrn_radiation_monochromator graphite
_diffrn_radiation_type MoK\a
_diffrn_radiation_wavelength 0.71073
_diffrn_reflns_av_R_equivalents 0.0348
_diffrn_reflns_av_unetI/netI 0.0355
_diffrn_reflns_limit_h_max 12
_diffrn_reflns_limit_h_min -12
_diffrn_reflns_limit_k_max 11
_diffrn_reflns_limit_k_min -12
_diffrn_reflns_limit_l_max 25
_diffrn_reflns_limit_l_min -24
_diffrn_reflns_number 29137
_diffrn_reflns_theta_full 25.00
_diffrn_reflns_theta_max 28.17
_diffrn_reflns_theta_min 3.12
_diffrn_source 'fine-focus sealed tube'
_exptl_absorpt_coefficient_mu 1.378
_exptl_crystal_density_diffrn 1.816
_exptl_crystal_density_method 'not measured'
_exptl_crystal_F_000 836
_refine_diff_density_max 1.183
_refine_diff_density_min -0.567
_refine_diff_density_rms 0.099
_refine_ls_extinction_method none
_refine_ls_goodness_of_fit_ref 1.161
_refine_ls_hydrogen_treatment mixed
_refine_ls_matrix_type full
_refine_ls_number_parameters 410
_refine_ls_number_reflns 6758
_refine_ls_number_restraints 0
_refine_ls_restrained_S_all 1.161
_refine_ls_R_factor_all 0.0467
_refine_ls_R_factor_gt 0.0353
_refine_ls_shift/su_max 0.001
_refine_ls_shift/su_mean 0.000
_refine_ls_structure_factor_coef Fsqd
_refine_ls_weighting_details 'calc w=1/[\s^2^(Fo^2^)+(0.0206P)^2^+3.4037P] where P=(Fo^2^+2Fc^2^)/3'
_refine_ls_weighting_scheme calc
_refine_ls_wR_factor_gt 0.0783
_refine_ls_wR_factor_ref 0.0842
_reflns_number_gt 5712
_reflns_number_total 6758
_reflns_threshold_expression >2sigma(I)
_cod_data_source_file om400950d_si_002.cif
_cod_data_source_block compound_5
_cod_original_cell_volume 1536.05(5)
_cod_database_code 4082053
_olex2_refinement_description
;
1. Fixed Uiso
 At 1.2 times of:
  All C(H) groups, All C(H,H) groups
2.a Secondary CH2 refined with riding coordinates:
 C18(H18A,H18B), C43(H43A,H43B), C42(H42A,H42B), C35(H35A,H35B), C25(H25A,H25B)
2.b Aromatic/amide H refined with riding coordinates:
 C21(H21), C12(H12), C20(H20), C38(H38), C24(H24), C37(H37), C41(H41),
 C15(H15), C30(H30), C31(H31), C40(H40), C14(H14), C13(H13), C23(H23), C33(H33),
  C32(H32)
;

loop_
_space_group_symop_id
_space_group_symop_operation_xyz
1 'x, y, z'
2 '-x, -y, -z'

loop_
_atom_site_label
_atom_site_type_symbol
_atom_site_fract_x
_atom_site_fract_y
_atom_site_fract_z
_atom_site_U_iso_or_equiv
_atom_site_adp_type
_atom_site_occupancy
_atom_site_symmetry_multiplicity
_atom_site_calc_flag
_atom_site_refinement_flags
Rh2 Rh 0.61017(3) 0.99366(3) 0.326083(15) 0.02276(8) Uani 1 1 d .
Rh1 Rh 0.61080(3) 0.85060(3) 0.172097(15) 0.02463(8) Uani 1 1 d .
Cl3 Cl 0.39415(11) 1.01874(12) 0.24847(5) 0.0318(2) Uani 1 1 d .
Cl45 Cl 0.39398(13) 0.50738(14) 0.34103(6) 0.0454(3) Uani 1 1 d .
Cl44 Cl 0.31943(18) 0.58841(16) 0.19581(7) 0.0618(4) Uani 1 1 d .
O6 O 0.3947(4) 1.1969(4) 0.43103(16) 0.0494(8) Uani 1 1 d .
O4 O 0.7529(4) 0.8594(4) 0.24920(15) 0.0270(6) Uani 1 1 d .
N10 N 0.8932(4) 0.8199(3) 0.42256(15) 0.0238(6) Uani 1 1 d .
O8 O 0.3937(4) 0.8353(4) 0.06799(16) 0.0516(9) Uani 1 1 d .
N17 N 0.8993(4) 1.0224(3) 0.36961(16) 0.0239(6) Uani 1 1 d .
N28 N 0.9068(4) 0.5590(4) 0.12956(15) 0.0254(7) Uani 1 1 d .
C27 C 0.8091(4) 0.7194(4) 0.12193(18) 0.0237(8) Uani 1 1 d .
N26 N 0.8883(4) 0.7750(4) 0.07806(15) 0.0255(7) Uani 1 1 d .
C9 C 0.8073(4) 0.9480(4) 0.37765(18) 0.0221(7) Uani 1 1 d .
C5 C 0.4804(5) 1.1162(5) 0.3903(2) 0.0308(9) Uani 1 1 d .
C21 C 0.9887(5) 0.9845(4) 0.1539(2) 0.0286(8) Uani 1 1 d .
H21 H 1.0850 0.9173 0.1328 0.034 Uiso 1 1 calc R
C12 C 1.1638(5) 0.7089(5) 0.4866(2) 0.0313(9) Uani 1 1 d .
H12 H 1.1608 0.6228 0.5097 0.038 Uiso 1 1 calc R
C29 C 1.0472(5) 0.5116(5) 0.09193(19) 0.0271(8) Uani 1 1 d .
C18 C 0.8515(5) 1.1692(4) 0.32568(19) 0.0271(8) Uani 1 1 d .
H18A H 0.9270 1.2093 0.3334 0.033 Uiso 1 1 calc R
H18B H 0.7443 1.2501 0.3382 0.033 Uiso 1 1 calc R
C20 C 0.9930(5) 1.0383(4) 0.2182(2) 0.0285(8) Uani 1 1 d .
H20 H 1.0923 1.0072 0.2398 0.034 Uiso 1 1 calc R
C11 C 1.0385(4) 0.8131(4) 0.44243(18) 0.0232(7) Uani 1 1 d .
C43 C 0.2923(6) 0.6608(6) 0.2785(3) 0.0494(12) Uani 1 1 d .
H43A H 0.3322 0.7372 0.2801 0.059 Uiso 1 1 calc R
H43B H 0.1774 0.7157 0.2883 0.059 Uiso 1 1 calc R
C39 C 0.8593(4) 0.6007(4) 0.37855(18) 0.0240(8) Uani 1 1 d .
C38 C 1.0070(5) 0.5178(4) 0.3463(2) 0.0291(8) Uani 1 1 d .
H38 H 1.1021 0.5010 0.3681 0.035 Uiso 1 1 calc R
C24 C 0.7049(5) 1.1969(4) 0.2144(2) 0.0264(8) Uani 1 1 d .
H24 H 0.6093 1.2722 0.2335 0.032 Uiso 1 1 calc R
C16 C 1.0427(4) 0.9426(4) 0.40826(18) 0.0236(7) Uani 1 1 d .
C37 C 1.0140(5) 0.4601(4) 0.2821(2) 0.0303(9) Uani 1 1 d .
H37 H 1.1135 0.4050 0.2609 0.036 Uiso 1 1 calc R
C41 C 0.7289(5) 0.5524(4) 0.2840(2) 0.0272(8) Uani 1 1 d .
H41 H 0.6357 0.5600 0.2641 0.033 Uiso 1 1 calc R
C15 C 1.1737(5) 0.9712(5) 0.4154(2) 0.0310(9) Uani 1 1 d .
H15 H 1.1776 1.0562 0.3918 0.037 Uiso 1 1 calc R
C19 C 0.8498(4) 1.1384(4) 0.25047(19) 0.0242(8) Uani 1 1 d .
C30 C 1.1788(5) 0.3634(5) 0.0837(2) 0.0342(9) Uani 1 1 d .
H30 H 1.1863 0.2716 0.1060 0.041 Uiso 1 1 calc R
C31 C 1.2986(5) 0.3582(6) 0.0408(2) 0.0419(11) Uani 1 1 d .
H31 H 1.3892 0.2604 0.0341 0.050 Uiso 1 1 calc R
C22 C 0.8407(5) 1.0308(4) 0.12089(19) 0.0266(8) Uani 1 1 d .
C36 C 0.8724(5) 0.4843(4) 0.24907(19) 0.0259(8) Uani 1 1 d .
C42 C 0.8443(5) 0.6970(5) 0.44011(19) 0.0279(8) Uani 1 1 d .
H42A H 0.7329 0.7478 0.4553 0.033 Uiso 1 1 calc R
H42B H 0.9126 0.6264 0.4775 0.033 Uiso 1 1 calc R
C34 C 1.0357(5) 0.6491(5) 0.05889(18) 0.0268(8) Uani 1 1 d .
C7 C 0.4803(5) 0.8423(5) 0.1078(2) 0.0348(9) Uani 1 1 d .
C35 C 0.8704(5) 0.4520(5) 0.1740(2) 0.0319(9) Uani 1 1 d .
H35A H 0.9499 0.3422 0.1669 0.038 Uiso 1 1 calc R
H35B H 0.7643 0.4660 0.1615 0.038 Uiso 1 1 calc R
C40 C 0.7213(5) 0.6103(4) 0.3488(2) 0.0272(8) Uani 1 1 d .
H40 H 0.6238 0.6552 0.3720 0.033 Uiso 1 1 calc R
C14 C 1.2979(5) 0.8664(5) 0.4596(2) 0.0356(9) Uani 1 1 d .
H14 H 1.3873 0.8818 0.4661 0.043 Uiso 1 1 calc R
C13 C 1.2927(5) 0.7376(5) 0.4950(2) 0.0359(9) Uani 1 1 d .
H13 H 1.3779 0.6703 0.5246 0.043 Uiso 1 1 calc R
C25 C 0.8307(5) 0.9440(4) 0.0598(2) 0.0316(9) Uani 1 1 d .
H25A H 0.7192 0.9927 0.0433 0.038 Uiso 1 1 calc R
H25B H 0.8959 0.9542 0.0231 0.038 Uiso 1 1 calc R
C23 C 0.7008(5) 1.1444(4) 0.1501(2) 0.0281(8) Uani 1 1 d .
H23 H 0.6025 1.1860 0.1261 0.034 Uiso 1 1 calc R
C33 C 1.1565(5) 0.6439(5) 0.0158(2) 0.0357(9) Uani 1 1 d .
H33 H 1.1494 0.7357 -0.0062 0.043 Uiso 1 1 calc R
C32 C 1.2874(5) 0.4957(6) 0.0071(2) 0.0423(11) Uani 1 1 d .
H32 H 1.3702 0.4870 -0.0218 0.051 Uiso 1 1 calc R
H4 H 0.826(6) 0.807(6) 0.252(3) 0.034(16) Uiso 1 1 d .

loop_
_atom_site_aniso_label
_atom_site_aniso_U_11
_atom_site_aniso_U_22
_atom_site_aniso_U_33
_atom_site_aniso_U_23
_atom_site_aniso_U_13
_atom_site_aniso_U_12
Rh2 0.02024(15) 0.02401(15) 0.02450(16) -0.00061(11) 0.00067(11) -0.01106(12)
Rh1 0.02309(16) 0.02696(16) 0.02414(16) -0.00044(12) 0.00078(12) -0.01233(13)
Cl3 0.0175(4) 0.0417(5) 0.0345(5) -0.0088(4) 0.0006(4) -0.0120(4)
Cl45 0.0345(6) 0.0551(7) 0.0457(7) 0.0011(5) 0.0050(5) -0.0211(5)
Cl44 0.0629(8) 0.0567(8) 0.0541(8) 0.0070(6) -0.0178(7) -0.0201(7)
O6 0.0396(18) 0.064(2) 0.0362(18) -0.0133(16) 0.0112(15) -0.0169(17)
O4 0.0229(16) 0.0279(15) 0.0303(16) -0.0043(12) 0.0017(12) -0.0119(14)
N10 0.0298(17) 0.0246(16) 0.0200(15) 0.0013(12) -0.0005(13) -0.0157(14)
O8 0.0417(19) 0.078(2) 0.0337(18) 0.0028(16) -0.0097(15) -0.0281(18)
N17 0.0266(16) 0.0219(15) 0.0249(16) 0.0013(12) -0.0021(13) -0.0132(14)
N28 0.0307(17) 0.0256(16) 0.0223(16) -0.0024(12) 0.0046(13) -0.0154(14)
C27 0.0277(19) 0.0269(19) 0.0209(18) -0.0004(14) 0.0005(15) -0.0167(16)
N26 0.0311(17) 0.0263(16) 0.0212(16) 0.0004(12) 0.0015(13) -0.0157(14)
C9 0.0262(19) 0.0203(17) 0.0207(18) -0.0003(14) 0.0004(14) -0.0120(15)
C5 0.027(2) 0.038(2) 0.027(2) 0.0022(17) -0.0018(17) -0.0163(18)
C21 0.026(2) 0.028(2) 0.031(2) 0.0042(16) 0.0040(16) -0.0135(17)
C12 0.036(2) 0.031(2) 0.024(2) -0.0016(16) -0.0007(17) -0.0142(18)
C29 0.029(2) 0.033(2) 0.0211(19) -0.0062(15) -0.0002(15) -0.0153(17)
C18 0.034(2) 0.0231(19) 0.028(2) 0.0020(15) -0.0037(16) -0.0173(17)
C20 0.0245(19) 0.0266(19) 0.035(2) 0.0056(16) -0.0048(16) -0.0137(17)
C11 0.0263(19) 0.0252(18) 0.0176(18) -0.0036(14) 0.0019(14) -0.0117(16)
C43 0.032(2) 0.038(3) 0.072(4) -0.006(2) 0.006(2) -0.011(2)
C39 0.030(2) 0.0224(18) 0.0225(19) 0.0036(14) 0.0031(15) -0.0151(16)
C38 0.027(2) 0.030(2) 0.033(2) 0.0002(16) 0.0000(16) -0.0157(17)
C24 0.0242(19) 0.0178(17) 0.033(2) 0.0033(15) -0.0030(16) -0.0073(15)
C16 0.0266(19) 0.0256(19) 0.0201(18) -0.0042(14) 0.0006(15) -0.0134(16)
C37 0.030(2) 0.0250(19) 0.034(2) -0.0004(16) 0.0060(17) -0.0121(17)
C41 0.030(2) 0.0262(19) 0.032(2) 0.0025(16) 0.0000(16) -0.0184(17)
C15 0.036(2) 0.036(2) 0.028(2) -0.0003(17) -0.0010(17) -0.0229(19)
C19 0.0281(19) 0.0175(17) 0.030(2) 0.0061(14) -0.0039(16) -0.0141(16)
C30 0.038(2) 0.034(2) 0.025(2) -0.0044(17) -0.0020(17) -0.0118(19)
C31 0.029(2) 0.052(3) 0.032(2) -0.012(2) -0.0037(18) -0.008(2)
C22 0.034(2) 0.0246(19) 0.0248(19) 0.0091(15) -0.0019(16) -0.0177(17)
C36 0.035(2) 0.0203(18) 0.026(2) 0.0017(14) 0.0041(16) -0.0172(17)
C42 0.034(2) 0.031(2) 0.0236(19) 0.0021(15) 0.0023(16) -0.0196(18)
C34 0.027(2) 0.036(2) 0.0189(18) -0.0048(15) -0.0003(15) -0.0160(17)
C7 0.032(2) 0.040(2) 0.030(2) 0.0000(18) 0.0024(18) -0.0153(19)
C35 0.045(2) 0.027(2) 0.029(2) -0.0005(16) 0.0049(18) -0.0220(19)
C40 0.027(2) 0.0277(19) 0.030(2) 0.0004(16) 0.0089(16) -0.0163(17)
C14 0.029(2) 0.046(2) 0.035(2) -0.0036(19) -0.0029(18) -0.020(2)
C13 0.030(2) 0.041(2) 0.028(2) -0.0002(18) -0.0100(17) -0.0101(19)
C25 0.042(2) 0.029(2) 0.025(2) 0.0075(16) 0.0002(17) -0.0187(19)
C23 0.0240(19) 0.0239(19) 0.033(2) 0.0086(16) -0.0062(16) -0.0096(16)
C33 0.038(2) 0.051(3) 0.028(2) -0.0058(19) 0.0055(18) -0.029(2)
C32 0.030(2) 0.067(3) 0.034(2) -0.013(2) 0.0084(18) -0.025(2)

loop_
_atom_type_symbol
_atom_type_description
_atom_type_scat_dispersion_real
_atom_type_scat_dispersion_imag
_atom_type_scat_source
C C 0.0033 0.0016 'International Tables Vol C Tables 4.2.6.8 and 6.1.1.4'
H H 0.0000 0.0000 'International Tables Vol C Tables 4.2.6.8 and 6.1.1.4'
Cl Cl 0.1484 0.1585 'International Tables Vol C Tables 4.2.6.8 and 6.1.1.4'
N N 0.0061 0.0033 'International Tables Vol C Tables 4.2.6.8 and 6.1.1.4'
O O 0.0106 0.0060 'International Tables Vol C Tables 4.2.6.8 and 6.1.1.4'
Rh Rh -1.1178 0.9187 'International Tables Vol C Tables 4.2.6.8 and 6.1.1.4'

loop_
_geom_angle_atom_site_label_1
_geom_angle_atom_site_label_2
_geom_angle_atom_site_label_3
_geom_angle
O4 Rh2 Cl3 81.58(9)
C9 Rh2 Cl3 170.51(11)
C9 Rh2 O4 89.01(13)
C5 Rh2 Cl3 96.63(12)
C5 Rh2 O4 177.62(16)
C5 Rh2 C9 92.81(16)
O4 Rh1 Cl3 81.63(9)
C27 Rh1 Cl3 170.29(10)
C27 Rh1 O4 88.72(14)
C7 Rh1 Cl3 96.22(13)
C7 Rh1 O4 177.25(15)
C7 Rh1 C27 93.46(17)
Rh2 Cl3 Rh1 86.64(3)
Rh1 O4 Rh2 110.15(15)
C9 N10 C11 110.8(3)
C9 N10 C42 123.3(3)
C11 N10 C42 125.5(3)
C9 N17 C18 124.0(3)
C9 N17 C16 111.1(3)
C16 N17 C18 124.8(3)
C27 N28 C29 111.1(3)
C27 N28 C35 124.0(3)
C29 N28 C35 124.9(3)
N28 C27 Rh1 127.6(3)
N28 C27 N26 105.8(3)
N26 C27 Rh1 126.1(3)
C27 N26 C34 110.3(3)
C27 N26 C25 123.9(3)
C34 N26 C25 125.6(3)
N10 C9 Rh2 126.4(2)
N17 C9 Rh2 127.5(3)
N17 C9 N10 105.5(3)
O6 C5 Rh2 178.9(4)
C20 C21 C22 120.2(4)
C13 C12 C11 117.5(4)
N28 C29 C34 106.4(3)
C30 C29 N28 131.7(4)
C30 C29 C34 121.9(4)
N17 C18 C19 111.4(3)
C21 C20 C19 120.6(3)
N10 C11 C16 106.3(3)
C12 C11 N10 132.6(3)
C12 C11 C16 121.1(3)
Cl45 C43 Cl44 111.7(3)
C38 C39 C42 120.8(3)
C40 C39 C38 118.9(3)
C40 C39 C42 119.8(3)
C37 C38 C39 120.6(4)
C19 C24 C23 120.4(4)
N17 C16 C11 106.2(3)
C15 C16 N17 132.0(3)
C15 C16 C11 121.8(3)
C38 C37 C36 120.1(4)
C36 C41 C40 121.0(4)
C14 C15 C16 116.5(4)
C20 C19 C18 120.6(3)
C24 C19 C18 120.5(3)
C24 C19 C20 118.7(4)
C29 C30 C31 116.6(4)
C30 C31 C32 121.9(4)
C21 C22 C25 120.7(4)
C23 C22 C21 118.4(4)
C23 C22 C25 120.5(3)
C37 C36 C35 121.4(3)
C41 C36 C37 118.9(4)
C41 C36 C35 119.5(4)
N10 C42 C39 110.7(3)
C29 C34 N26 106.5(3)
C33 C34 N26 132.0(4)
C33 C34 C29 121.5(4)
O8 C7 Rh1 177.7(4)
N28 C35 C36 111.6(3)
C39 C40 C41 119.9(3)
C15 C14 C13 121.8(4)
C12 C13 C14 121.2(4)
N26 C25 C22 111.3(3)
C24 C23 C22 121.0(4)
C32 C33 C34 116.7(4)
C33 C32 C31 121.5(4)

loop_
_geom_bond_atom_site_label_1
_geom_bond_atom_site_label_2
_geom_bond_distance
Rh2 Cl3 2.4516(9)
Rh2 O4 2.053(3)
Rh2 C9 1.960(4)
Rh2 C5 1.785(4)
Rh1 Cl3 2.4518(10)
Rh1 O4 2.050(3)
Rh1 C27 1.965(4)
Rh1 C7 1.791(4)
Cl45 C43 1.745(5)
Cl44 C43 1.757(5)
O6 C5 1.155(5)
N10 C9 1.369(4)
N10 C11 1.392(5)
N10 C42 1.478(4)
O8 C7 1.157(5)
N17 C9 1.360(4)
N17 C18 1.479(4)
N17 C16 1.392(5)
N28 C27 1.359(5)
N28 C29 1.389(5)
N28 C35 1.468(5)
C27 N26 1.374(4)
N26 C34 1.395(5)
N26 C25 1.463(5)
C21 C20 1.388(5)
C21 C22 1.391(5)
C12 C11 1.387(5)
C12 C13 1.376(6)
C29 C30 1.380(6)
C29 C34 1.391(5)
C18 C19 1.513(5)
C20 C19 1.392(5)
C11 C16 1.394(5)
C39 C38 1.390(5)
C39 C42 1.516(5)
C39 C40 1.384(5)
C38 C37 1.385(5)
C24 C19 1.381(5)
C24 C23 1.383(5)
C16 C15 1.391(5)
C37 C36 1.393(5)
C41 C36 1.377(5)
C41 C40 1.394(5)
C15 C14 1.384(6)
C30 C31 1.380(6)
C31 C32 1.397(7)
C22 C25 1.515(5)
C22 C23 1.385(5)
C36 C35 1.515(5)
C34 C33 1.390(5)
C14 C13 1.401(6)
C33 C32 1.379(6)
